data_2101474
loop_
_publ_author_name
'Luo, J.'
'Ruble, J. R.'
'Craven, B. M.'
'McMullan, R. K.'

_publ_section_title
;
 Effects of H/D substitution on thermal vibrations in piperazinium
 hexanoate-h~11~,d~11~
;
_journal_issue 2
_journal_name_full 'Acta Crystallographica Section B'
_journal_page_first 357
_journal_page_last 368
_journal_paper_doi 10.1107/S0108768195011025
_journal_volume 52
_journal_year 1996
_chemical_formula_moiety '0.5(C4 H12 N2), C6 H11 O2'
_chemical_formula_sum 'C8 H17 N O2'
_space_group_IT_number 2
_space_group_name_Hall '-P 1'
_space_group_name_H-M_alt 'P -1'
_symmetry_cell_setting triclinic
_symmetry_space_group_name_Hall '-P 1'
_symmetry_space_group_name_H-M 'P -1'
_cell_angle_alpha 105.71(3)
_cell_angle_beta 93.64(3)
_cell_angle_gamma 97.63(3)
_cell_formula_units_Z 2
_cell_length_a 5.753(2)
_cell_length_b 7.498(3)
_cell_length_c 10.649(4)
_cell_measurement_temperature 15
_cell_volume 435.9(3)
_diffrn_radiation_probe neutron
_diffrn_radiation_type neutron
_diffrn_radiation_wavelength 1.1584[1]
_diffrn_reflns_av_R_equivalents 0.015
_diffrn_reflns_limit_h_max 8
_diffrn_reflns_limit_h_min -8
_diffrn_reflns_limit_k_max 10
_diffrn_reflns_limit_k_min -10
_diffrn_reflns_limit_l_max 15
_diffrn_reflns_limit_l_min -15
_diffrn_reflns_number 2980
_exptl_absorpt_coefficient_mu 0.345
_exptl_absorpt_correction_T_max .765
_exptl_absorpt_correction_T_min .449
_exptl_crystal_density_diffrn 1.213
_exptl_crystal_density_meas 1.145
_exptl_crystal_size_max 4.4
_exptl_crystal_size_mid 2.4
_exptl_crystal_size_min 1.0
_refine_ls_goodness_of_fit_obs 2.703
_refine_ls_number_parameters 253
_refine_ls_number_reflns 2535
_refine_ls_R_factor_obs 0.076
_refine_ls_structure_factor_coef Fsqd
_refine_ls_wR_factor_obs 0.090
_reflns_number_observed 2232
_reflns_number_total 2980
_cod_data_source_file bk0025.cif
_cod_data_source_block bk0025a
_cod_depositor_comments
;
 Adding the _atom_site_type_symbol data item.

 Antanas Vaitkus,
 2017-01-19
;
_cod_original_cell_volume 435.89
_cod_database_code 2101474

loop_
_space_group_symop_id
_space_group_symop_operation_xyz
1 x,y,z
2 -x,-y,-z

loop_
_atom_site_label
_atom_site_type_symbol
_atom_site_fract_x
_atom_site_fract_y
_atom_site_fract_z
O1 O .4744(2) .2160(2) .92000(13)
O2 O .7687(2) .3901(2) .86069(13)
C1 C .5533(2) .3273(2) .85620(10)
C2 C .3774(2) .3802(2) .76446(11)
C3 C .4641(2) .5571(2) .72595(11)
C4 C .2925(2) .5976(2) .62561(11)
C5 C .3727(2) .7840(2) .59723(11)
C6 C .2048(2) .8249(2) .49565(12)
N N 1.0128(2) .16440(10) .95353(8)
C7 C .9715(2) .1747(2) 1.09157(11)
C8 C .9186(2) -.0253(2) .86446(11)
H21 H .2114(5) .3944(4) .8097(3)
H22 H .3369(6) .2594(4) .6773(3)
H31 H .4962(5) .6756(4) .8151(3)
H32 H .6364(5) .5454(4) .6867(3)
H41 H .1155(5) .5975(4) .6605(3)
H42 H .2712(5) .4834(4) .5335(3)
H51 H .5499(5) .7826(4) .5630(3)
H52 H .3936(6) .8985(4) .6891(3)
H61 H .2638(6) .9600(4) .4786(3)
H62 H .0280(5) .8286(5) .5279(3)
H63 H .1874(6) .7175(4) .4001(3)
HN1 H .9218(4) .2646(4) .9232(2)
HN2 H 1.1984(4) .1965(4) .9442(3)
H71 H .7790(5) .1547(4) 1.0947(3)
H72 H 1.0490(5) .3155(3) 1.1514(3)
H81 H .7262(5) -.0452(4) .8660(3)
H82 H .9602(6) -.0280(4) .7648(3)

loop_
_geom_angle_atom_site_label_1
_geom_angle_atom_site_label_2
_geom_angle_atom_site_label_3
_geom_angle
O1 C1 O2 123.64(13)
O1 C1 C2 117.78(11)
O2 C1 C2 118.52(11)
C1 C2 C3 114.76(10)
C2 C3 C4 113.52(10)
HN1 N HN2 108.9(2)
H71 C7 H72 109.7(2)
H81 C8 H82 109.1(2)

loop_
_geom_bond_atom_site_label_1
_geom_bond_atom_site_label_2
_geom_bond_distance
O1 C1 1.2686(18)
O2 C1 1.2592(18)
C1 C2 1.5253(16)
C2 C3 1.5234(17)
C3 C4 1.5265(17)
C4 C5 1.5271(17)
C5 C6 1.5243(17)
N C7 1.4869(14)
N C8 1.4883(15)
N HN1 1.076(3)
N HN2 1.080(3)
C7 H71 1.102(3)
C7 H72 1.093(3)
C8 H81 1.098(3)
C8 H82 1.098(3)

loop_
_geom_torsion_atom_site_label_1
_geom_torsion_atom_site_label_2
_geom_torsion_atom_site_label_3
_geom_torsion_atom_site_label_4
_geom_torsion
O1 C1 C2 C3 161.13(12)
O2 C1 C2 C3 -21.60(16)
C1 C2 C3 C4 175.34(10)
C2 C3 C4 C5 175.05(10)
C3 C4 C5 C6 179.15(10)
